data_4305223
loop_
_publ_author_name
'Marie Vougo-Zanda'
'Jin Huang'
'Ekaterina Anokhina'
'Xiqu Wang'
'Allan J. Jacobson'

_publ_section_title
;
Tossing and Turning: Guests in the Flexible Frameworks of Metal(III)
Dicarboxylates
;
_journal_name_full 'Inorganic Chemistry'
_journal_page_first 11535
_journal_page_last 11542
_journal_paper_doi 10.1021/ic800008f
_journal_volume 47
_journal_year 2008
_chemical_formula_sum 'C13.9 H4.82 F0.17 Ga O7.8'
_chemical_formula_weight 369.65
_chemical_name_systematic
;
 ?
;
_space_group_IT_number 62
_symmetry_cell_setting orthorhombic
_symmetry_space_group_name_Hall '-P 2ac 2n'
_symmetry_space_group_name_H-M 'P n m a'
_atom_sites_solution_hydrogens geom
_atom_sites_solution_primary direct
_atom_sites_solution_secondary difmap
_audit_creation_method SHELXL-97
_cell_angle_alpha 90.00
_cell_angle_beta 90.00
_cell_angle_gamma 90.00
_cell_formula_units_Z 4
_cell_length_a 17.410(3)
_cell_length_b 6.7444(10)
_cell_length_c 12.1646(17)
_cell_measurement_temperature 570(2)
_cell_volume 1428.4(4)
_computing_structure_refinement 'SHELXL-97 (Sheldrick, 1997)'
_diffrn_ambient_temperature 570(2)
_diffrn_measured_fraction_theta_full 0.952
_diffrn_measured_fraction_theta_max 0.952
_diffrn_radiation_monochromator graphite
_diffrn_radiation_source 'fine-focus sealed tube'
_diffrn_radiation_type MoK\a
_diffrn_radiation_wavelength 0.71073
_diffrn_reflns_av_R_equivalents 0.0400
_diffrn_reflns_av_sigmaI/netI 0.0245
_diffrn_reflns_limit_h_max 20
_diffrn_reflns_limit_h_min -23
_diffrn_reflns_limit_k_max 8
_diffrn_reflns_limit_k_min -8
_diffrn_reflns_limit_l_max 16
_diffrn_reflns_limit_l_min -13
_diffrn_reflns_number 8444
_diffrn_reflns_theta_full 28.65
_diffrn_reflns_theta_max 28.65
_diffrn_reflns_theta_min 2.04
_exptl_absorpt_coefficient_mu 1.967
_exptl_crystal_density_diffrn 1.719
_exptl_crystal_density_method 'not measured'
_exptl_crystal_F_000 733
_refine_diff_density_max 0.882
_refine_diff_density_min -0.448
_refine_diff_density_rms 0.079
_refine_ls_extinction_coef 0.0095(14)
_refine_ls_extinction_expression Fc^*^=kFc[1+0.001xFc^2^\l^3^/sin(2\q)]^-1/4^
_refine_ls_extinction_method SHELXL
_refine_ls_goodness_of_fit_ref 1.110
_refine_ls_hydrogen_treatment mixed
_refine_ls_matrix_type full
_refine_ls_number_parameters 138
_refine_ls_number_reflns 1891
_refine_ls_number_restraints 0
_refine_ls_restrained_S_all 1.110
_refine_ls_R_factor_all 0.0379
_refine_ls_R_factor_gt 0.0321
_refine_ls_shift/su_max 0.000
_refine_ls_shift/su_mean 0.000
_refine_ls_structure_factor_coef Fsqd
_refine_ls_weighting_details 'calc w=1/[\s^2^(Fo^2^)+(0.0596P)^2^+0.5841P] where P=(Fo^2^+2Fc^2^)/3'
_refine_ls_weighting_scheme calc
_refine_ls_wR_factor_gt 0.1053
_refine_ls_wR_factor_ref 0.1094
_reflns_number_gt 1520
_reflns_number_total 1891
_reflns_threshold_expression >2sigma(I)
_cod_data_source_file ic800008f_si_004.cif
_cod_data_source_block k3rt
_cod_original_formula_sum 'C13.90 H4.82 F0.17 Ga O7.80'
_cod_database_code 4305223

loop_
_symmetry_equiv_pos_as_xyz
'x, y, z'
'-x+1/2, -y, z+1/2'
'-x, y+1/2, -z'
'x+1/2, -y+1/2, -z+1/2'
'-x, -y, -z'
'x-1/2, y, -z-1/2'
'x, -y-1/2, z'
'-x-1/2, y-1/2, z-1/2'

loop_
_atom_site_label
_atom_site_type_symbol
_atom_site_fract_x
_atom_site_fract_y
_atom_site_fract_z
_atom_site_U_iso_or_equiv
_atom_site_adp_type
_atom_site_occupancy
_atom_site_symmetry_multiplicity
_atom_site_calc_flag
_atom_site_refinement_flags
_atom_site_disorder_assembly
_atom_site_disorder_group
Ga1 Ga 0.0000 1.0000 1.0000 0.01672(17) Uani 1 2 d S . .
F1 F 0.00563(9) 0.7500 1.0713(2) 0.0199(8) Uani 0.16(7) 2 d SP . .
O1 O 0.00563(9) 0.7500 1.0713(2) 0.0199(8) Uani 0.84(7) 2 d SP . .
H1 H 0.018(3) 0.7500 1.114(5) 0.030 Uiso 0.84(7) 2 d SP . .
O2 O 0.07387(7) 0.91692(18) 0.88610(12) 0.0315(3) Uani 1 1 d . . .
O3 O 0.08910(7) 1.08320(18) 1.08881(12) 0.0321(3) Uani 1 1 d . . .
C1 C 0.11712(13) 1.2500 1.1112(2) 0.0236(5) Uani 1 2 d S . .
C2 C 0.19204(13) 1.2500 1.1724(2) 0.0287(6) Uani 1 2 d S . .
C3 C 0.22625(12) 1.0719(3) 1.2017(2) 0.0436(6) Uani 1 1 d . . .
H3 H 0.2035 0.9524 1.1818 0.052 Uiso 1 1 calc R . .
C4 C 0.20571(12) 0.9280(3) 0.7606(2) 0.0440(6) Uani 1 1 d . . .
H4 H 0.1828 1.0475 0.7802 0.053 Uiso 1 1 calc R . .
C5 C 0.17169(14) 0.7500 0.7903(2) 0.0287(6) Uani 1 2 d S . .
C6 C 0.10046(13) 0.7500 0.8600(2) 0.0236(5) Uani 1 2 d S . .
C7 C 0.3593(8) 0.000(3) 0.9849(12) 0.236(17) Uani 0.369(4) 1 d P . .
C8 C 0.3647(7) -0.2500 0.9580(12) 0.219(14) Uani 0.369(4) 2 d SP . .
C9 C 0.3645(7) 0.2500 0.9565(13) 0.211(12) Uani 0.369(4) 2 d SP . .
C10 C 0.4695(8) -0.2500 0.8431(11) 0.201(12) Uani 0.369(4) 2 d SP . .
C11 C 0.4670(9) 0.2500 0.8361(11) 0.207(11) Uani 0.369(4) 2 d SP . .
C12 C 0.4683(6) -0.001(3) 0.8712(10) 0.275(16) Uani 0.369(4) 1 d P . .
O7 O 0.3593(8) 0.000(3) 0.9849(12) 0.236(17) Uani 0.369(4) 1 d P . .
O8 O 0.3647(7) -0.2500 0.9580(12) 0.219(14) Uani 0.369(4) 2 d SP . .
O9 O 0.3645(7) 0.2500 0.9565(13) 0.211(12) Uani 0.369(4) 2 d SP . .
O10 O 0.4695(8) -0.2500 0.8431(11) 0.201(12) Uani 0.369(4) 2 d SP . .
O11 O 0.4670(9) 0.2500 0.8361(11) 0.207(11) Uani 0.369(4) 2 d SP . .
O12 O 0.4683(6) -0.001(3) 0.8712(10) 0.275(16) Uani 0.369(4) 1 d P . .
C13 C 0.4149(6) 0.122(3) 0.9112(9) 0.217(16) Uani 0.738(7) 1 d P . .
C14 C 0.4154(6) -0.125(3) 0.9134(9) 0.24(2) Uani 0.738(7) 1 d P . .

loop_
_atom_site_aniso_label
_atom_site_aniso_U_11
_atom_site_aniso_U_22
_atom_site_aniso_U_33
_atom_site_aniso_U_23
_atom_site_aniso_U_13
_atom_site_aniso_U_12
Ga1 0.0104(2) 0.0110(2) 0.0288(3) -0.00059(8) -0.00015(8) -0.00012(7)
F1 0.0209(10) 0.0112(10) 0.0276(13) 0.000 -0.0028(6) 0.000
O1 0.0209(10) 0.0112(10) 0.0276(13) 0.000 -0.0028(6) 0.000
O2 0.0279(6) 0.0199(7) 0.0466(8) 0.0020(5) 0.0170(6) 0.0049(5)
O3 0.0226(6) 0.0183(6) 0.0554(9) 0.0020(6) -0.0175(6) -0.0038(5)
C1 0.0161(10) 0.0191(11) 0.0357(14) 0.000 -0.0061(9) 0.000
C2 0.0182(11) 0.0183(11) 0.0497(16) 0.000 -0.0128(11) 0.000
C3 0.0337(10) 0.0167(9) 0.0804(17) -0.0004(9) -0.0325(11) -0.0019(8)
C4 0.0337(10) 0.0164(9) 0.0820(17) 0.0001(9) 0.0323(11) 0.0031(8)
C5 0.0195(11) 0.0197(12) 0.0470(16) 0.000 0.0138(11) 0.000
C6 0.0162(10) 0.0171(11) 0.0374(13) 0.000 0.0058(10) 0.000
C7 0.087(8) 0.53(6) 0.093(7) -0.020(10) 0.015(4) -0.001(9)
C8 0.080(7) 0.51(5) 0.071(7) 0.000 0.016(5) 0.000
C9 0.083(7) 0.46(4) 0.093(9) 0.000 0.026(6) 0.000
C10 0.082(7) 0.46(4) 0.059(6) 0.000 0.008(5) 0.000
C11 0.108(9) 0.44(4) 0.076(8) 0.000 0.019(6) 0.000
C12 0.076(6) 0.67(5) 0.076(7) -0.009(10) 0.004(4) -0.007(13)
O7 0.087(8) 0.53(6) 0.093(7) -0.020(10) 0.015(4) -0.001(9)
O8 0.080(7) 0.51(5) 0.071(7) 0.000 0.016(5) 0.000
O9 0.083(7) 0.46(4) 0.093(9) 0.000 0.026(6) 0.000
O10 0.082(7) 0.46(4) 0.059(6) 0.000 0.008(5) 0.000
O11 0.108(9) 0.44(4) 0.076(8) 0.000 0.019(6) 0.000
O12 0.076(6) 0.67(5) 0.076(7) -0.009(10) 0.004(4) -0.007(13)
C13 0.066(5) 0.50(5) 0.089(5) 0.003(10) -0.005(4) -0.012(9)
C14 0.069(5) 0.55(6) 0.090(5) -0.040(13) -0.017(5) 0.019(11)

loop_
_atom_type_symbol
_atom_type_description
_atom_type_scat_dispersion_real
_atom_type_scat_dispersion_imag
_atom_type_scat_source
C C 0.0033 0.0016 'International Tables Vol C Tables 4.2.6.8 and 6.1.1.4'
O O 0.0106 0.0060 'International Tables Vol C Tables 4.2.6.8 and 6.1.1.4'
Ga Ga 0.2307 1.6083 'International Tables Vol C Tables 4.2.6.8 and 6.1.1.4'
H H 0.0000 0.0000 'International Tables Vol C Tables 4.2.6.8 and 6.1.1.4'
F F 0.0171 0.0103 'International Tables Vol C Tables 4.2.6.8 and 6.1.1.4'

loop_
_geom_angle_atom_site_label_1
_geom_angle_atom_site_label_2
_geom_angle_atom_site_label_3
_geom_angle
_geom_angle_site_symmetry_1
_geom_angle_site_symmetry_3
_geom_angle_publ_flag
O1 Ga1 F1 180.0 5_577 . ?
O1 Ga1 F1 0.00(17) 5_577 5_577 ?
F1 Ga1 F1 180.0 . 5_577 ?
O1 Ga1 O2 92.01(7) 5_577 5_577 ?
F1 Ga1 O2 87.99(7) . 5_577 ?
F1 Ga1 O2 92.01(7) 5_577 5_577 ?
O1 Ga1 O2 87.99(7) 5_577 . ?
F1 Ga1 O2 92.01(7) . . ?
F1 Ga1 O2 87.99(7) 5_577 . ?
O2 Ga1 O2 180.0 5_577 . ?
O1 Ga1 O3 87.81(7) 5_577 5_577 ?
F1 Ga1 O3 92.19(7) . 5_577 ?
F1 Ga1 O3 87.81(7) 5_577 5_577 ?
O2 Ga1 O3 87.29(6) 5_577 5_577 ?
O2 Ga1 O3 92.71(6) . 5_577 ?
O1 Ga1 O3 92.19(7) 5_577 . ?
F1 Ga1 O3 87.81(7) . . ?
F1 Ga1 O3 92.19(7) 5_577 . ?
O2 Ga1 O3 92.71(6) 5_577 . ?
O2 Ga1 O3 87.29(6) . . ?
O3 Ga1 O3 180.0 5_577 . ?
Ga1 F1 Ga1 125.24(13) 3_547 . ?
C6 O2 Ga1 132.20(13) . . ?
C1 O3 Ga1 132.80(12) . . ?
O3 C1 O3 127.1(2) 7_585 . ?
O3 C1 C2 116.42(11) 7_585 . ?
O3 C1 C2 116.42(11) . . ?
C3 C2 C3 120.0(2) 7_585 . ?
C3 C2 C1 120.01(11) 7_585 . ?
C3 C2 C1 120.01(11) . . ?
C4 C3 C2 119.99(17) 2_575 . ?
C3 C4 C5 120.05(16) 2_574 . ?
C4 C5 C4 119.9(2) . 7_575 ?
C4 C5 C6 119.98(11) . . ?
C4 C5 C6 119.98(11) 7_575 . ?
O2 C6 O2 127.0(2) . 7_575 ?
O2 C6 C5 116.50(11) . . ?
O2 C6 C5 116.50(11) 7_575 . ?
C13 C7 C14 64.8(9) . . ?
C13 C7 C9 48.3(10) . . ?
C14 C7 C9 112.8(14) . . ?
C13 C7 C8 111.9(12) . . ?
C14 C7 C8 47.6(10) . . ?
C9 C7 C8 156.6(15) . . ?
C14 C8 C14 78.0(19) . 7 ?
C14 C8 O7 136.9(15) . 7 ?
C14 C8 O7 59.8(8) 7 7 ?
C14 C8 C7 136.9(15) . 7 ?
C14 C8 C7 59.8(8) 7 7 ?
O7 C8 C7 0.0(10) 7 7 ?
C14 C8 C7 59.8(8) . . ?
C14 C8 C7 136.9(15) 7 . ?
O7 C8 C7 157.2(17) 7 . ?
C7 C8 C7 157.2(17) 7 . ?
C13 C9 C13 79.7(18) 7_565 . ?
C13 C9 C7 138.0(14) 7_565 . ?
C13 C9 C7 59.3(8) . . ?
C13 C9 C7 59.3(8) 7_565 7_565 ?
C13 C9 C7 138.0(14) . 7_565 ?
C7 C9 C7 156.0(17) . 7_565 ?
C13 C9 O7 59.3(8) 7_565 7_565 ?
C13 C9 O7 138.0(14) . 7_565 ?
C7 C9 O7 156.0(17) . 7_565 ?
C7 C9 O7 0.0(12) 7_565 7_565 ?
C14 C10 C14 66.9(17) 7 . ?
C14 C10 C12 114.9(12) 7 . ?
C14 C10 C12 48.7(9) . . ?
C14 C10 C12 48.7(9) 7 7 ?
C14 C10 C12 114.9(12) . 7 ?
C12 C10 C12 156.9(15) . 7 ?
C14 C10 O12 48.7(9) 7 7 ?
C14 C10 O12 114.9(12) . 7 ?
C12 C10 O12 156.9(15) . 7 ?
C12 C10 O12 0.0(3) 7 7 ?
C13 C11 C13 67.8(15) . 7_565 ?
C13 C11 C12 47.4(8) . . ?
C13 C11 C12 113.9(12) 7_565 . ?
C13 C11 C12 113.9(12) . 7_565 ?
C13 C11 C12 47.4(8) 7_565 7_565 ?
C12 C11 C12 151.7(15) . 7_565 ?
C13 C11 O12 113.9(12) . 7_565 ?
C13 C11 O12 47.4(8) 7_565 7_565 ?
C12 C11 O12 151.7(15) . 7_565 ?
C12 C11 O12 0.0(8) 7_565 7_565 ?
C13 C12 C14 76.8(9) . . ?
C13 C12 C10 133.6(16) . . ?
C14 C12 C10 58.4(14) . . ?
C13 C12 C11 58.5(13) . . ?
C14 C12 C11 133.4(15) . . ?
C10 C12 C11 154.4(14) . . ?
C12 C13 C9 176.2(13) . . ?
C12 C13 C11 74.1(10) . . ?
C9 C13 C11 105.3(15) . . ?
C12 C13 C7 108(2) . . ?
C9 C13 C7 72.4(8) . . ?
C11 C13 C7 177.2(15) . . ?
C12 C13 C14 51.8(13) . . ?
C9 C13 C14 129.6(12) . . ?
C11 C13 C14 124.3(12) . . ?
C7 C13 C14 57.8(11) . . ?
C12 C13 C13 128.4(12) . 7_565 ?
C9 C13 C13 50.2(9) . 7_565 ?
C11 C13 C13 56.1(7) . 7_565 ?
C7 C13 C13 121.8(11) . 7_565 ?
C14 C13 C13 179.0(6) . 7_565 ?
C8 C14 C12 178.0(13) . . ?
C8 C14 C10 106.9(16) . . ?
C12 C14 C10 72.9(10) . . ?
C8 C14 C7 72.6(8) . . ?
C12 C14 C7 108(2) . . ?
C10 C14 C7 179.3(16) . . ?
C8 C14 C13 129.2(12) . . ?
C12 C14 C13 51.4(13) . . ?
C10 C14 C13 123.1(13) . . ?
C7 C14 C13 57.4(12) . . ?
C8 C14 C14 51.0(10) . 7 ?
C12 C14 C14 128.4(12) . 7 ?
C10 C14 C14 56.6(8) . 7 ?
C7 C14 C14 123.0(13) . 7 ?
C13 C14 C14 179.0(6) . 7 ?

loop_
_geom_bond_atom_site_label_1
_geom_bond_atom_site_label_2
_geom_bond_distance
_geom_bond_site_symmetry_2
_geom_bond_publ_flag
Ga1 O1 1.8988(12) 5_577 ?
Ga1 F1 1.8988(11) . ?
Ga1 F1 1.8988(12) 5_577 ?
Ga1 O2 1.9717(12) 5_577 ?
Ga1 O2 1.9717(12) . ?
Ga1 O3 1.9718(12) 5_577 ?
Ga1 O3 1.9718(12) . ?
F1 Ga1 1.8988(11) 3_547 ?
O2 C6 1.2580(16) . ?
O3 C1 1.2562(15) . ?
C1 O3 1.2562(15) 7_585 ?
C1 C2 1.502(3) . ?
C2 C3 1.387(2) 7_585 ?
C2 C3 1.387(2) . ?
C3 C4 1.384(3) 2_575 ?
C4 C3 1.384(3) 2_574 ?
C4 C5 1.387(2) . ?
C5 C4 1.387(2) 7_575 ?
C5 C6 1.502(3) . ?
C6 O2 1.2580(16) 7_575 ?
C7 C13 1.55(2) . ?
C7 C14 1.56(2) . ?
C7 C9 1.721(17) . ?
C7 C8 1.723(16) . ?
C8 C14 1.334(17) . ?
C8 C14 1.334(17) 7 ?
C8 O7 1.723(16) 7 ?
C8 C7 1.723(16) 7 ?
C9 C13 1.349(16) 7_565 ?
C9 C13 1.349(16) . ?
C9 C7 1.721(17) 7_565 ?
C9 O7 1.721(17) 7_565 ?
C10 C14 1.524(19) 7 ?
C10 C14 1.524(19) . ?
C10 C12 1.711(19) . ?
C10 C12 1.711(19) 7 ?
C10 O12 1.711(19) 7 ?
C11 C13 1.551(19) . ?
C11 C13 1.551(19) 7_565 ?
C11 C12 1.749(19) . ?
C11 C12 1.749(19) 7_565 ?
C11 O12 1.749(19) 7_565 ?
C12 C13 1.34(2) . ?
C12 C14 1.35(3) . ?
C13 C14 1.668(19) . ?
C13 C13 1.73(4) 7_565 ?
C14 C14 1.68(5) 7 ?
